data_4080103
loop_
_publ_author_name
'Sabater, Sara'
'Mata, Jose A.'
'Peris, Eduardo'

_publ_section_title
;
 Chiral Palladacycles with N-Heterocyclic Carbene Ligands as Catalysts for
 Asymmetric Hydrophosphination
;
_journal_issue 4
_journal_name_full Organometallics
_journal_page_first 1112
_journal_paper_doi 10.1021/om400007a
_journal_volume 32
_journal_year 2013
_chemical_absolute_configuration ad
_chemical_formula_moiety 'C15 H22 I N3 Pd'
_chemical_formula_sum 'C15 H22 I N3 Pd'
_chemical_formula_weight 477.66
_chemical_name_systematic
;
 ? 
;
_space_group_crystal_system orthorhombic
_space_group_IT_number 19
_space_group_name_Hall 'P 2ac 2ab'
_space_group_name_H-M_alt 'P 21 21 21'
_symmetry_space_group_name_Hall 'P 2ac 2ab'
_symmetry_space_group_name_H-M 'P 21 21 21'
_atom_sites_solution_hydrogens geom
_atom_sites_solution_primary direct
_atom_sites_solution_secondary difmap
_audit_creation_date 2012-06-27
_audit_creation_method
;
  Olex2 1.1
  (compiled Nov  1 2011 20:42:30, GUI svn.r3906)
;
_cell_angle_alpha 90.00
_cell_angle_beta 90.00
_cell_angle_gamma 90.00
_cell_formula_units_Z 8
_cell_length_a 11.8164(4)
_cell_length_b 16.3861(3)
_cell_length_c 17.9298(4)
_cell_measurement_temperature 293(2)
_cell_volume 3471.65(15)
_computing_molecular_graphics
;
O. V. Dolomanov, L. J. Bourhis, R. J. Gildea, J. A. K. Howard and H. Puschmann,
OLEX2: a complete structure solution, refinement and analysis program.
J. Appl. Cryst. (2009). 42, 339-341.
;
_computing_publication_material
;
O. V. Dolomanov, L. J. Bourhis, R. J. Gildea, J. A. K. Howard and H. Puschmann,
OLEX2: a complete structure solution, refinement and analysis program.
J. Appl. Cryst. (2009). 42, 339-341.
;
_computing_structure_refinement
;
SHELXL, G.M. Sheldrick, Acta Cryst.
2008). A64, 112-122
;
_computing_structure_solution
;
SHELXS, G.M. Sheldrick, Acta Cryst.
(2008). A64, 112-122
;
_diffrn_ambient_temperature 293(2)
_diffrn_measured_fraction_theta_full 0.998
_diffrn_measured_fraction_theta_max 0.884
_diffrn_radiation_monochromator graphite
_diffrn_radiation_type 'MO K\a'
_diffrn_radiation_wavelength 0.71073
_diffrn_reflns_av_R_equivalents 0.0349
_diffrn_reflns_av_unetI/netI 0.0573
_diffrn_reflns_limit_h_max 13
_diffrn_reflns_limit_h_min -15
_diffrn_reflns_limit_k_max 21
_diffrn_reflns_limit_k_min -22
_diffrn_reflns_limit_l_max 24
_diffrn_reflns_limit_l_min -19
_diffrn_reflns_number 15209
_diffrn_reflns_theta_full 25.00
_diffrn_reflns_theta_max 29.47
_diffrn_reflns_theta_min 2.85
_diffrn_source 'fine-focus sealed tube'
_diffrn_source_current n/a
_diffrn_source_voltage n/a
_exptl_absorpt_coefficient_mu 2.842
_exptl_crystal_colour 'clear orangish orange'
_exptl_crystal_colour_lustre clear
_exptl_crystal_colour_modifier orangish
_exptl_crystal_colour_primary orange
_exptl_crystal_density_diffrn 1.828
_exptl_crystal_density_method 'not measured'
_exptl_crystal_description prism
_exptl_crystal_F_000 1856
_exptl_crystal_size_max 0.09
_exptl_crystal_size_mid 0.07
_exptl_crystal_size_min 0.06
_refine_diff_density_max 0.581
_refine_diff_density_min -0.876
_refine_diff_density_rms 0.120
_refine_ls_abs_structure_details 'Flack H D (1983), Acta Cryst. A39, 876-881'
_refine_ls_abs_structure_Flack -0.08(2)
_refine_ls_extinction_method none
_refine_ls_goodness_of_fit_ref 1.076
_refine_ls_hydrogen_treatment constr
_refine_ls_matrix_type full
_refine_ls_number_parameters 371
_refine_ls_number_reflns 7863
_refine_ls_number_restraints 0
_refine_ls_restrained_S_all 1.076
_refine_ls_R_factor_all 0.0558
_refine_ls_R_factor_gt 0.0377
_refine_ls_shift/su_max 0.001
_refine_ls_shift/su_mean 0.000
_refine_ls_structure_factor_coef Fsqd
_refine_ls_weighting_details 'calc w=1/[\s^2^(Fo^2^)+(0.0217P)^2^+0.0000P] where P=(Fo^2^+2Fc^2^)/3'
_refine_ls_weighting_scheme calc
_refine_ls_wR_factor_gt 0.0645
_refine_ls_wR_factor_ref 0.0761
_reflns_number_gt 6439
_reflns_number_total 7863
_reflns_threshold_expression >2sigma(I)
_cod_data_source_file om400007a_si_001.cif
_cod_data_source_block compound_15_str1266shapes
_cod_original_cell_volume 3471.67(14)
_cod_database_code 4080103

loop_
_space_group_symop_id
_space_group_symop_operation_xyz
1 'x, y, z'
2 '-x+1/2, -y, z+1/2'
3 'x+1/2, -y+1/2, -z'
4 '-x, y+1/2, -z+1/2'

loop_
_atom_site_label
_atom_site_type_symbol
_atom_site_fract_x
_atom_site_fract_y
_atom_site_fract_z
_atom_site_U_iso_or_equiv
_atom_site_adp_type
_atom_site_occupancy
_atom_site_symmetry_multiplicity
_atom_site_calc_flag
_atom_site_refinement_flags
I2 I -1.12691(4) -0.17957(2) -0.93124(2) 0.04614(12) Uani 1 1 d .
I22 I -0.59081(5) -0.19096(2) -0.61601(3) 0.06925(18) Uani 1 1 d .
Pd1 Pd -1.12465(4) -0.08592(2) -0.80603(2) 0.03047(10) Uani 1 1 d .
Pd21 Pd -0.60386(4) -0.08914(2) -0.73372(2) 0.03221(11) Uani 1 1 d .
N5 N -1.2181(4) 0.0656(2) -0.8761(3) 0.0362(11) Uani 1 1 d .
N8 N -1.0439(4) 0.0499(2) -0.9042(3) 0.0366(12) Uani 1 1 d .
N13 N -1.1104(4) -0.1835(2) -0.7256(2) 0.0364(11) Uani 1 1 d .
N24 N -0.5458(4) 0.0404(2) -0.6231(3) 0.0332(11) Uani 1 1 d .
N28 N -0.7215(4) 0.0433(2) -0.6500(3) 0.0341(11) Uani 1 1 d .
N33 N -0.5729(4) -0.1765(2) -0.8205(3) 0.0410(13) Uani 1 1 d .
C3 C -1.1301(5) 0.0144(3) -0.8674(3) 0.0311(12) Uani 1 1 d .
C4 C -1.3306(6) 0.0543(3) -0.8454(4) 0.0506(17) Uani 1 1 d .
H4A H -1.3269 0.0177 -0.8037 0.076 Uiso 1 1 calc R
H4B H -1.3794 0.0318 -0.8830 0.076 Uiso 1 1 calc R
H4C H -1.3600 0.1060 -0.8293 0.076 Uiso 1 1 calc R
C6 C -1.1871(6) 0.1337(3) -0.9167(3) 0.0456(17) Uani 1 1 d .
H6 H -1.2326 0.1780 -0.9293 0.055 Uiso 1 1 calc R
C7 C -1.0777(6) 0.1228(3) -0.9342(3) 0.0460(17) Uani 1 1 d .
H7 H -1.0329 0.1584 -0.9618 0.055 Uiso 1 1 calc R
C9 C -0.9294(6) 0.0167(4) -0.9091(4) 0.0533(18) Uani 1 1 d .
H9A H -0.9309 -0.0404 -0.8972 0.080 Uiso 1 1 calc R
H9B H -0.8811 0.0447 -0.8745 0.080 Uiso 1 1 calc R
H9C H -0.9010 0.0239 -0.9588 0.080 Uiso 1 1 calc R
C10 C -1.1253(5) -0.0173(3) -0.7139(3) 0.0316(12) Uani 1 1 d .
C11 C -1.1426(5) -0.0625(3) -0.6484(3) 0.0362(14) Uani 1 1 d .
C12 C -1.1691(6) -0.1529(3) -0.6567(3) 0.0429(15) Uani 1 1 d .
H12 H -1.2505 -0.1568 -0.6666 0.051 Uiso 1 1 calc R
C14 C -1.1574(6) -0.2624(3) -0.7477(4) 0.053(2) Uani 1 1 d .
H14A H -1.1261 -0.2783 -0.7949 0.080 Uiso 1 1 calc R
H14B H -1.2381 -0.2580 -0.7519 0.080 Uiso 1 1 calc R
H14C H -1.1388 -0.3026 -0.7108 0.080 Uiso 1 1 calc R
C15 C -0.9879(6) -0.1942(4) -0.7118(4) 0.0522(18) Uani 1 1 d .
H15A H -0.9579 -0.1456 -0.6893 0.078 Uiso 1 1 calc R
H15B H -0.9499 -0.2043 -0.7582 0.078 Uiso 1 1 calc R
H15C H -0.9764 -0.2397 -0.6789 0.078 Uiso 1 1 calc R
C16 C -1.1472(8) -0.2029(3) -0.5858(4) 0.071(3) Uani 1 1 d .
H16A H -1.0721 -0.1920 -0.5679 0.106 Uiso 1 1 calc R
H16B H -1.1546 -0.2600 -0.5968 0.106 Uiso 1 1 calc R
H16C H -1.2013 -0.1879 -0.5482 0.106 Uiso 1 1 calc R
C17 C -1.1429(6) -0.0233(4) -0.5789(3) 0.0489(17) Uani 1 1 d .
H17 H -1.1542 -0.0534 -0.5356 0.059 Uiso 1 1 calc R
C18 C -1.1264(6) 0.0601(4) -0.5745(4) 0.0515(17) Uani 1 1 d .
H18 H -1.1280 0.0858 -0.5282 0.062 Uiso 1 1 calc R
C19 C -1.1079(6) 0.1049(3) -0.6377(3) 0.0488(17) Uani 1 1 d .
H19 H -1.0940 0.1607 -0.6345 0.059 Uiso 1 1 calc R
C20 C -1.1099(5) 0.0664(3) -0.7067(3) 0.0360(13) Uani 1 1 d .
H20 H -1.1007 0.0977 -0.7496 0.043 Uiso 1 1 calc R
C23 C -0.6255(5) 0.0019(3) -0.6642(3) 0.0310(12) Uani 1 1 d .
C25 C -0.4261(5) 0.0164(3) -0.6192(4) 0.0439(15) Uani 1 1 d .
H25A H -0.3920 0.0227 -0.6675 0.066 Uiso 1 1 calc R
H25B H -0.4207 -0.0395 -0.6038 0.066 Uiso 1 1 calc R
H25C H -0.3875 0.0505 -0.5838 0.066 Uiso 1 1 calc R
C26 C -0.5926(6) 0.1056(3) -0.5841(3) 0.0357(14) Uani 1 1 d .
H26 H -0.5550 0.1412 -0.5523 0.043 Uiso 1 1 calc R
C27 C -0.7021(5) 0.1068(3) -0.6015(3) 0.0355(14) Uani 1 1 d .
H27 H -0.7556 0.1438 -0.5841 0.043 Uiso 1 1 calc R
C29 C -0.8307(5) 0.0220(4) -0.6812(4) 0.0491(16) Uani 1 1 d .
H29A H -0.8228 -0.0253 -0.7124 0.074 Uiso 1 1 calc R
H29B H -0.8587 0.0668 -0.7104 0.074 Uiso 1 1 calc R
H29C H -0.8828 0.0104 -0.6416 0.074 Uiso 1 1 calc R
C30 C -0.6166(5) -0.0131(3) -0.8205(3) 0.0322(12) Uani 1 1 d .
C31 C -0.6220(6) -0.0528(3) -0.8899(3) 0.0363(13) Uani 1 1 d .
C32 C -0.6334(6) -0.1456(3) -0.8890(3) 0.0398(15) Uani 1 1 d .
H32 H -0.5965 -0.1680 -0.9335 0.048 Uiso 1 1 calc R
C34 C -0.4495(6) -0.1729(4) -0.8351(4) 0.065(2) Uani 1 1 d .
H34A H -0.4092 -0.1923 -0.7922 0.097 Uiso 1 1 calc R
H34B H -0.4279 -0.1175 -0.8453 0.097 Uiso 1 1 calc R
H34C H -0.4316 -0.2065 -0.8773 0.097 Uiso 1 1 calc R
C35 C -0.6025(7) -0.2625(3) -0.8049(4) 0.057(2) Uani 1 1 d .
H35A H -0.6805 -0.2658 -0.7901 0.086 Uiso 1 1 calc R
H35B H -0.5553 -0.2829 -0.7656 0.086 Uiso 1 1 calc R
H35C H -0.5911 -0.2946 -0.8491 0.086 Uiso 1 1 calc R
C36 C -0.7569(6) -0.1687(4) -0.8901(4) 0.0526(17) Uani 1 1 d .
H36A H -0.7918 -0.1522 -0.8442 0.079 Uiso 1 1 calc R
H36B H -0.7640 -0.2267 -0.8959 0.079 Uiso 1 1 calc R
H36C H -0.7937 -0.1418 -0.9311 0.079 Uiso 1 1 calc R
C37 C -0.6248(6) -0.0100(4) -0.9561(3) 0.0516(17) Uani 1 1 d .
H37 H -0.6262 -0.0378 -1.0013 0.062 Uiso 1 1 calc R
C38 C -0.6256(6) 0.0746(4) -0.9552(4) 0.0558(18) Uani 1 1 d .
H38 H -0.6286 0.1037 -0.9996 0.067 Uiso 1 1 calc R
C39 C -0.6219(6) 0.1148(3) -0.8885(3) 0.0461(16) Uani 1 1 d .
H39 H -0.6229 0.1716 -0.8877 0.055 Uiso 1 1 calc R
C40 C -0.6167(5) 0.0720(3) -0.8219(3) 0.0344(13) Uani 1 1 d .
H40 H -0.6132 0.1006 -0.7772 0.041 Uiso 1 1 calc R

loop_
_atom_site_aniso_label
_atom_site_aniso_U_11
_atom_site_aniso_U_22
_atom_site_aniso_U_33
_atom_site_aniso_U_23
_atom_site_aniso_U_13
_atom_site_aniso_U_12
I2 0.0648(3) 0.03931(18) 0.03429(19) -0.00463(15) 0.0093(2) -0.0131(2)
I22 0.1111(5) 0.03706(19) 0.0596(3) 0.01325(19) -0.0313(3) -0.0143(2)
Pd1 0.0351(3) 0.02662(17) 0.0297(2) 0.00166(16) 0.0026(2) -0.0012(2)
Pd21 0.0349(3) 0.02409(17) 0.0376(2) -0.00439(16) -0.0048(2) 0.0023(2)
N5 0.032(3) 0.040(2) 0.037(3) 0.003(2) -0.004(2) -0.003(2)
N8 0.038(3) 0.035(2) 0.037(3) 0.002(2) 0.001(2) -0.006(2)
N13 0.043(3) 0.028(2) 0.038(3) 0.0034(18) 0.004(3) -0.001(2)
N24 0.036(3) 0.027(2) 0.037(3) -0.0025(19) -0.002(2) -0.002(2)
N28 0.035(3) 0.030(2) 0.037(3) -0.0008(19) 0.000(2) 0.003(2)
N33 0.039(3) 0.028(2) 0.056(3) -0.013(2) 0.003(3) 0.003(2)
C3 0.034(4) 0.030(2) 0.030(3) 0.000(2) 0.003(3) -0.001(3)
C4 0.038(4) 0.051(3) 0.063(4) 0.003(3) 0.003(4) 0.004(3)
C6 0.063(5) 0.032(3) 0.042(4) 0.005(3) -0.010(3) 0.003(3)
C7 0.070(6) 0.032(3) 0.036(3) 0.004(2) 0.003(3) -0.013(3)
C9 0.042(5) 0.058(4) 0.060(4) -0.010(3) 0.018(3) -0.011(3)
C10 0.026(3) 0.037(3) 0.032(3) 0.001(2) -0.004(3) 0.007(3)
C11 0.032(4) 0.047(3) 0.030(3) 0.004(2) -0.004(3) 0.011(3)
C12 0.048(4) 0.045(3) 0.035(3) 0.005(3) 0.003(3) 0.003(3)
C14 0.085(6) 0.031(3) 0.044(4) 0.009(3) 0.001(4) -0.011(3)
C15 0.048(5) 0.046(3) 0.063(4) 0.009(3) 0.007(4) 0.010(3)
C16 0.109(8) 0.055(4) 0.048(4) 0.011(3) 0.011(4) 0.012(4)
C17 0.056(5) 0.063(4) 0.027(3) -0.004(3) 0.006(3) 0.010(3)
C18 0.043(4) 0.066(4) 0.045(4) -0.019(3) 0.002(4) 0.018(3)
C19 0.047(4) 0.044(3) 0.056(4) -0.018(3) -0.014(4) 0.006(3)
C20 0.029(4) 0.039(3) 0.041(3) 0.000(2) -0.004(3) 0.003(3)
C23 0.035(4) 0.026(2) 0.032(3) 0.001(2) -0.001(3) -0.001(3)
C25 0.030(4) 0.048(3) 0.054(4) -0.001(3) -0.007(3) -0.002(3)
C26 0.047(4) 0.030(2) 0.030(3) -0.006(2) 0.006(3) -0.007(3)
C27 0.043(4) 0.030(3) 0.033(3) -0.002(2) 0.009(3) 0.005(3)
C29 0.032(4) 0.056(3) 0.060(4) -0.001(3) -0.001(3) 0.000(3)
C30 0.025(3) 0.036(2) 0.036(3) -0.002(2) -0.002(3) 0.000(3)
C31 0.030(4) 0.041(3) 0.037(3) -0.006(2) 0.007(3) -0.008(3)
C32 0.041(4) 0.042(3) 0.036(3) -0.013(2) 0.012(3) -0.006(3)
C34 0.036(5) 0.059(4) 0.100(6) -0.024(4) 0.011(4) 0.012(3)
C35 0.070(6) 0.028(2) 0.074(5) -0.013(3) -0.001(4) 0.005(3)
C36 0.042(5) 0.056(4) 0.060(4) -0.006(3) -0.002(3) -0.016(3)
C37 0.062(5) 0.064(4) 0.029(3) -0.004(3) 0.009(3) -0.013(4)
C38 0.060(5) 0.061(4) 0.046(4) 0.017(3) -0.003(4) -0.014(4)
C39 0.041(4) 0.040(3) 0.057(4) 0.009(3) -0.001(4) -0.004(3)
C40 0.029(3) 0.036(2) 0.039(3) 0.000(2) 0.002(3) 0.007(3)

loop_
_atom_type_symbol
_atom_type_description
_atom_type_scat_dispersion_real
_atom_type_scat_dispersion_imag
_atom_type_scat_source
C C 0.0033 0.0016 'International Tables Vol C Tables 4.2.6.8 and 6.1.1.4'
H H 0.0000 0.0000 'International Tables Vol C Tables 4.2.6.8 and 6.1.1.4'
I I -0.4742 1.8119 'International Tables Vol C Tables 4.2.6.8 and 6.1.1.4'
N N 0.0061 0.0033 'International Tables Vol C Tables 4.2.6.8 and 6.1.1.4'
Pd Pd -0.9988 1.0072 'International Tables Vol C Tables 4.2.6.8 and 6.1.1.4'

loop_
_geom_angle_atom_site_label_1
_geom_angle_atom_site_label_2
_geom_angle_atom_site_label_3
_geom_angle
N13 Pd1 I2 97.71(11)
C3 Pd1 I2 90.52(14)
C3 Pd1 N13 171.38(19)
C3 Pd1 C10 89.6(2)
C10 Pd1 I2 179.22(18)
C10 Pd1 N13 82.21(17)
N33 Pd21 I22 98.35(13)
C23 Pd21 I22 88.91(14)
C23 Pd21 N33 172.20(19)
C23 Pd21 C30 90.60(19)
C30 Pd21 I22 178.89(18)
C30 Pd21 N33 82.19(19)
C3 N5 C4 125.8(5)
C3 N5 C6 111.1(5)
C6 N5 C4 123.1(5)
C3 N8 C7 110.5(5)
C3 N8 C9 124.6(5)
C7 N8 C9 124.9(5)
C12 N13 Pd1 105.4(3)
C14 N13 Pd1 116.4(3)
C14 N13 C12 110.0(5)
C14 N13 C15 108.2(5)
C15 N13 Pd1 106.0(3)
C15 N13 C12 110.7(5)
C23 N24 C25 124.9(4)
C23 N24 C26 110.7(5)
C26 N24 C25 124.4(5)
C23 N28 C27 111.1(5)
C23 N28 C29 123.8(5)
C27 N28 C29 125.1(5)
C32 N33 Pd21 106.6(3)
C34 N33 Pd21 105.6(4)
C34 N33 C32 108.0(5)
C35 N33 Pd21 117.3(4)
C35 N33 C32 111.1(5)
C35 N33 C34 107.7(5)
N5 C3 Pd1 127.4(4)
N8 C3 Pd1 127.4(4)
N8 C3 N5 104.9(4)
C7 C6 N5 105.7(5)
C6 C7 N8 107.8(5)
C11 C10 Pd1 113.3(3)
C20 C10 Pd1 129.1(4)
C20 C10 C11 117.6(5)
C10 C11 C12 117.6(5)
C10 C11 C17 120.1(5)
C17 C11 C12 122.2(5)
N13 C12 C11 108.0(5)
N13 C12 C16 115.2(5)
C11 C12 C16 113.8(5)
C18 C17 C11 120.3(6)
C19 C18 C17 120.3(5)
C18 C19 C20 119.4(5)
C19 C20 C10 122.2(5)
N24 C23 Pd21 127.6(4)
N28 C23 Pd21 127.8(4)
N28 C23 N24 104.5(4)
C27 C26 N24 106.3(5)
C26 C27 N28 107.4(5)
C31 C30 Pd21 113.8(3)
C40 C30 Pd21 129.6(4)
C40 C30 C31 116.6(5)
C30 C31 C32 117.1(5)
C37 C31 C30 121.9(5)
C37 C31 C32 120.9(5)
N33 C32 C31 107.5(4)
C36 C32 N33 112.7(5)
C36 C32 C31 109.6(5)
C31 C37 C38 119.9(5)
C39 C38 C37 119.5(5)
C38 C39 C40 120.7(5)
C39 C40 C30 121.5(5)

loop_
_geom_bond_atom_site_label_1
_geom_bond_atom_site_label_2
_geom_bond_distance
I2 Pd1 2.7195(5)
I22 Pd21 2.6948(6)
Pd1 N13 2.160(4)
Pd1 C3 1.979(5)
Pd1 C10 1.998(5)
Pd21 N33 2.145(4)
Pd21 C23 1.961(5)
Pd21 C30 2.000(5)
N5 C3 1.346(7)
N5 C4 1.450(8)
N5 C6 1.382(7)
N8 C3 1.346(7)
N8 C7 1.369(7)
N8 C9 1.461(8)
N13 C12 1.503(7)
N13 C14 1.461(7)
N13 C15 1.479(8)
N24 C23 1.352(7)
N24 C25 1.469(7)
N24 C26 1.391(6)
N28 C23 1.346(7)
N28 C27 1.376(6)
N28 C29 1.448(8)
N33 C32 1.508(7)
N33 C34 1.482(8)
N33 C35 1.479(6)
C6 C7 1.343(9)
C10 C11 1.403(7)
C10 C20 1.390(7)
C11 C12 1.521(7)
C11 C17 1.403(8)
C12 C16 1.534(8)
C17 C18 1.381(8)
C18 C19 1.369(8)
C19 C20 1.389(7)
C26 C27 1.330(8)
C30 C31 1.404(7)
C30 C40 1.394(6)
C31 C32 1.527(7)
C31 C37 1.380(7)
C32 C36 1.508(9)
C37 C38 1.385(8)
C38 C39 1.367(8)
C39 C40 1.385(7)
